data_4066932
loop_
_publ_author_name
'Berkefeld, Andr\'e'
'Troegel, Dennis'
'Burschka, Christian'
'Tacke, Reinhold'

_publ_section_title
;
 Synthesis and Characterization of
 {[Tris(trimethylsilyl)silyl]methyl}silanes of the Formula Type
 Me4&#x2212;nSi[CH2Si(SiMe3)3]n(n= 1&#x2212;3) and Derivatives
;
_journal_issue 20
_journal_name_full Organometallics
_journal_page_first 4548
_journal_paper_doi 10.1021/om100721t
_journal_volume 29
_journal_year 2010
_chemical_formula_moiety 'C31 H90 Si13, C31 H90 Si13,  0.91572( C4 H10 O)'
_chemical_formula_sum 'C65.66 H189.16 O0.91 Si26'
_chemical_formula_weight 1724.26
_chemical_name_systematic
; 
 ? 
;
_space_group_IT_number 29
_symmetry_cell_setting orthorhombic
_symmetry_space_group_name_Hall 'P 2c -2ac'
_symmetry_space_group_name_H-M 'P c a 21'
_atom_sites_solution_hydrogens geom
_atom_sites_solution_primary direct
_atom_sites_solution_secondary difmap
_audit_creation_method SHELXL-97
_cell_angle_alpha 90.00
_cell_angle_beta 90.00
_cell_angle_gamma 90.00
_cell_formula_units_Z 4
_cell_length_a 24.156(4)
_cell_length_b 14.3086(17)
_cell_length_c 34.201(5)
_cell_measurement_reflns_used 4997
_cell_measurement_temperature 193(2)
_cell_measurement_theta_max 25.35
_cell_measurement_theta_min 3.6
_cell_volume 11821(3)
_computing_cell_refinement Stoe-IPDS
_computing_data_collection Stoe-IPDS
_computing_data_reduction Stoe-IPDS
_computing_molecular_graphics Ortep/Povray
_computing_publication_material Bruker-SHELXTL
_computing_structure_refinement 'SHELXL-97 (Sheldrick, 2008)'
_computing_structure_solution 'SHELXS-97 (Sheldrick, 2008)'
_diffrn_ambient_temperature 193(2)
_diffrn_measured_fraction_theta_full 0.993
_diffrn_measured_fraction_theta_max 0.993
_diffrn_measurement_device_type image_plate_Stoe-IPDS
_diffrn_measurement_method 'omega scan'
_diffrn_radiation_monochromator graphite
_diffrn_radiation_source 'fine-focus sealed tube'
_diffrn_radiation_type MoK\a
_diffrn_radiation_wavelength 0.71073
_diffrn_reflns_av_R_equivalents 0.0642
_diffrn_reflns_av_sigmaI/netI 0.0375
_diffrn_reflns_limit_h_max 31
_diffrn_reflns_limit_h_min -31
_diffrn_reflns_limit_k_max 18
_diffrn_reflns_limit_k_min -18
_diffrn_reflns_limit_l_max 45
_diffrn_reflns_limit_l_min -44
_diffrn_reflns_number 150836
_diffrn_reflns_theta_full 28.03
_diffrn_reflns_theta_max 28.03
_diffrn_reflns_theta_min 2.21
_exptl_absorpt_coefficient_mu 0.304
_exptl_absorpt_correction_T_max 0.8437
_exptl_absorpt_correction_T_min 0.7437
_exptl_absorpt_correction_type multi-scan
_exptl_absorpt_process_details
;
[c.f. r.h. blessing, acta cryst. (1995), a51, 33-38]
;
_exptl_crystal_colour colorless
_exptl_crystal_density_diffrn 0.972
_exptl_crystal_density_method 'not measured'
_exptl_crystal_description block
_exptl_crystal_F_000 3832
_exptl_crystal_size_max .5
_exptl_crystal_size_mid .5
_exptl_crystal_size_min .5
_refine_diff_density_max 0.532
_refine_diff_density_min -0.298
_refine_diff_density_rms 0.055
_refine_ls_abs_structure_details 'Flack H D (1983), Acta Cryst. A39, 876-881'
_refine_ls_abs_structure_Flack 0.0(4)
_refine_ls_extinction_method none
_refine_ls_goodness_of_fit_ref 1.036
_refine_ls_hydrogen_treatment mixed
_refine_ls_matrix_type full
_refine_ls_number_parameters 873
_refine_ls_number_reflns 28371
_refine_ls_number_restraints 1
_refine_ls_restrained_S_all 1.036
_refine_ls_R_factor_all 0.0548
_refine_ls_R_factor_gt 0.0438
_refine_ls_shift/su_max 0.001
_refine_ls_shift/su_mean 0.000
_refine_ls_structure_factor_coef Fsqd
_refine_ls_weighting_details 'calc w=1/[\s^2^(Fo^2^)+(0.0724P)^2^+0.6252P] where P=(Fo^2^+2Fc^2^)/3'
_refine_ls_weighting_scheme calc
_refine_ls_wR_factor_gt 0.1061
_refine_ls_wR_factor_ref 0.1126
_reflns_number_gt 23806
_reflns_number_total 28371
_reflns_threshold_expression >2sigma(I)
_cod_data_source_file om100721t_si_002.cif
_cod_data_source_block ber01c_Compound_7
_cod_original_sg_symbol_H-M Pca21
_cod_database_code 4066932

loop_
_symmetry_equiv_pos_as_xyz
'x, y, z'
'-x, -y, z+1/2'
'x+1/2, -y, z'
'-x+1/2, y, z+1/2'

loop_
_atom_site_label
_atom_site_type_symbol
_atom_site_fract_x
_atom_site_fract_y
_atom_site_fract_z
_atom_site_U_iso_or_equiv
_atom_site_adp_type
_atom_site_occupancy
_atom_site_symmetry_multiplicity
_atom_site_calc_flag
_atom_site_refinement_flags
C1 C 0.10597(12) 0.3220(2) 0.47796(8) 0.0430(6) Uani 1 1 d .
H1A H 0.1030 0.3829 0.4909 0.065 Uiso 1 1 calc R
H1B H 0.1373 0.2873 0.4890 0.065 Uiso 1 1 calc R
H1C H 0.0718 0.2865 0.4821 0.065 Uiso 1 1 calc R
C2 C 0.07413(9) 0.25344(15) 0.39559(7) 0.0305(4) Uani 1 1 d .
H2A H 0.0838 0.1910 0.4060 0.037 Uiso 1 1 calc R
H2B H 0.0885 0.2554 0.3685 0.037 Uiso 1 1 calc R
C3 C 0.09647(10) 0.46225(15) 0.41125(8) 0.0342(5) Uani 1 1 d .
H3A H 0.0598 0.4722 0.4235 0.041 Uiso 1 1 calc R
H3B H 0.0902 0.4624 0.3826 0.041 Uiso 1 1 calc R
C4 C 0.19237(9) 0.32080(15) 0.41211(8) 0.0328(5) Uani 1 1 d .
H4A H 0.2134 0.3593 0.4310 0.039 Uiso 1 1 calc R
H4B H 0.1982 0.3497 0.3861 0.039 Uiso 1 1 calc R
C5 C -0.03039(17) 0.1657(3) 0.48519(11) 0.0678(10) Uani 1 1 d .
H5A H 0.0080 0.1784 0.4927 0.102 Uiso 1 1 calc R
H5B H -0.0326 0.1045 0.4725 0.102 Uiso 1 1 calc R
H5C H -0.0538 0.1659 0.5086 0.102 Uiso 1 1 calc R
C6 C -0.12966(15) 0.2345(4) 0.43942(14) 0.0881(15) Uani 1 1 d .
H6A H -0.1339 0.1692 0.4312 0.132 Uiso 1 1 calc R
H6B H -0.1422 0.2758 0.4184 0.132 Uiso 1 1 calc R
H6C H -0.1519 0.2457 0.4629 0.132 Uiso 1 1 calc R
C7 C -0.0510(2) 0.3746(3) 0.47621(11) 0.0754(12) Uani 1 1 d .
H7A H -0.0698 0.3701 0.5015 0.113 Uiso 1 1 calc R
H7B H -0.0690 0.4226 0.4602 0.113 Uiso 1 1 calc R
H7C H -0.0121 0.3916 0.4803 0.113 Uiso 1 1 calc R
C8 C 0.02204(13) 0.3984(2) 0.31236(9) 0.0496(7) Uani 1 1 d .
H8A H 0.0077 0.4368 0.2909 0.074 Uiso 1 1 calc R
H8B H 0.0360 0.3391 0.3019 0.074 Uiso 1 1 calc R
H8C H 0.0522 0.4317 0.3255 0.074 Uiso 1 1 calc R
C9 C -0.09814(14) 0.3372(3) 0.31928(11) 0.0586(8) Uani 1 1 d .
H9A H -0.1110 0.3897 0.3033 0.088 Uiso 1 1 calc R
H9B H -0.1277 0.3179 0.3372 0.088 Uiso 1 1 calc R
H9C H -0.0883 0.2847 0.3022 0.088 Uiso 1 1 calc R
C10 C -0.05461(13) 0.4856(2) 0.37412(10) 0.0490(7) Uani 1 1 d .
H10A H -0.0229 0.5083 0.3893 0.074 Uiso 1 1 calc R
H10B H -0.0858 0.4738 0.3917 0.074 Uiso 1 1 calc R
H10C H -0.0652 0.5328 0.3548 0.074 Uiso 1 1 calc R
C11 C 0.00037(15) 0.0110(2) 0.38755(13) 0.0629(9) Uani 1 1 d .
H11A H -0.0212 0.0062 0.4117 0.094 Uiso 1 1 calc R
H11B H 0.0395 0.0199 0.3940 0.094 Uiso 1 1 calc R
H11C H -0.0040 -0.0465 0.3723 0.094 Uiso 1 1 calc R
C12 C 0.01174(16) 0.1155(3) 0.30958(11) 0.0623(9) Uani 1 1 d .
H12A H 0.0138 0.0519 0.2991 0.093 Uiso 1 1 calc R
H12B H 0.0493 0.1401 0.3131 0.093 Uiso 1 1 calc R
H12C H -0.0087 0.1555 0.2913 0.093 Uiso 1 1 calc R
C13 C -0.10049(14) 0.0918(3) 0.34778(15) 0.0712(11) Uani 1 1 d .
H13A H -0.1138 0.1374 0.3286 0.107 Uiso 1 1 calc R
H13B H -0.1217 0.0982 0.3721 0.107 Uiso 1 1 calc R
H13C H -0.1052 0.0285 0.3374 0.107 Uiso 1 1 calc R
C14 C 0.1904(2) 0.5409(3) 0.32825(11) 0.0776(12) Uani 1 1 d .
H14A H 0.1558 0.5690 0.3189 0.116 Uiso 1 1 calc R
H14B H 0.1851 0.4735 0.3317 0.116 Uiso 1 1 calc R
H14C H 0.2198 0.5518 0.3090 0.116 Uiso 1 1 calc R
C15 C 0.27825(13) 0.5427(3) 0.39185(12) 0.0620(9) Uani 1 1 d .
H15A H 0.2730 0.4764 0.3980 0.093 Uiso 1 1 calc R
H15B H 0.2919 0.5754 0.4151 0.093 Uiso 1 1 calc R
H15C H 0.3053 0.5489 0.3706 0.093 Uiso 1 1 calc R
C16 C 0.22315(16) 0.7240(3) 0.36737(12) 0.0650(9) Uani 1 1 d .
H16A H 0.2523 0.7315 0.3477 0.097 Uiso 1 1 calc R
H16B H 0.2348 0.7537 0.3918 0.097 Uiso 1 1 calc R
H16C H 0.1890 0.7534 0.3580 0.097 Uiso 1 1 calc R
C17 C 0.22128(14) 0.4889(3) 0.50184(10) 0.0588(8) Uani 1 1 d .
H17A H 0.2340 0.5001 0.5286 0.088 Uiso 1 1 calc R
H17B H 0.2533 0.4853 0.4843 0.088 Uiso 1 1 calc R
H17C H 0.2007 0.4300 0.5008 0.088 Uiso 1 1 calc R
C18 C 0.21910(18) 0.6963(3) 0.48690(12) 0.0728(11) Uani 1 1 d .
H18A H 0.2289 0.7113 0.5140 0.109 Uiso 1 1 calc R
H18B H 0.1984 0.7484 0.4754 0.109 Uiso 1 1 calc R
H18C H 0.2529 0.6855 0.4717 0.109 Uiso 1 1 calc R
C19 C 0.11792(14) 0.6003(3) 0.52320(9) 0.0536(7) Uani 1 1 d .
H19A H 0.0955 0.5432 0.5236 0.080 Uiso 1 1 calc R
H19B H 0.0945 0.6537 0.5162 0.080 Uiso 1 1 calc R
H19C H 0.1341 0.6106 0.5491 0.080 Uiso 1 1 calc R
C20 C 0.10288(17) 0.8136(2) 0.42788(15) 0.0706(11) Uani 1 1 d .
H20A H 0.0762 0.8622 0.4207 0.106 Uiso 1 1 calc R
H20B H 0.1380 0.8249 0.4143 0.106 Uiso 1 1 calc R
H20C H 0.1091 0.8150 0.4562 0.106 Uiso 1 1 calc R
C21 C 0.01149(13) 0.6744(2) 0.44400(10) 0.0528(7) Uani 1 1 d .
H21A H 0.0222 0.6689 0.4715 0.079 Uiso 1 1 calc R
H21B H -0.0066 0.6165 0.4355 0.079 Uiso 1 1 calc R
H21C H -0.0142 0.7269 0.4409 0.079 Uiso 1 1 calc R
C22 C 0.05249(17) 0.6993(3) 0.36062(11) 0.0664(9) Uani 1 1 d .
H22A H 0.0404 0.6369 0.3524 0.100 Uiso 1 1 calc R
H22B H 0.0836 0.7194 0.3443 0.100 Uiso 1 1 calc R
H22C H 0.0218 0.7434 0.3577 0.100 Uiso 1 1 calc R
C23 C 0.27618(14) 0.0579(3) 0.33460(12) 0.0662(10) Uani 1 1 d .
H23A H 0.2689 0.0269 0.3096 0.099 Uiso 1 1 calc R
H23B H 0.2849 0.0108 0.3545 0.099 Uiso 1 1 calc R
H23C H 0.3076 0.1008 0.3317 0.099 Uiso 1 1 calc R
C24 C 0.19659(17) 0.2133(3) 0.31093(10) 0.0634(9) Uani 1 1 d .
H24A H 0.2273 0.2576 0.3085 0.095 Uiso 1 1 calc R
H24B H 0.1627 0.2472 0.3179 0.095 Uiso 1 1 calc R
H24C H 0.1911 0.1809 0.2860 0.095 Uiso 1 1 calc R
C25 C 0.15471(13) 0.0386(2) 0.35261(11) 0.0557(8) Uani 1 1 d .
H25A H 0.1222 0.0682 0.3645 0.084 Uiso 1 1 calc R
H25B H 0.1661 -0.0151 0.3685 0.084 Uiso 1 1 calc R
H25C H 0.1454 0.0175 0.3262 0.084 Uiso 1 1 calc R
C26 C 0.34758(17) 0.2930(3) 0.36515(13) 0.0775(12) Uani 1 1 d .
H26A H 0.3258 0.3496 0.3602 0.116 Uiso 1 1 calc R
H26B H 0.3420 0.2485 0.3437 0.116 Uiso 1 1 calc R
H26C H 0.3869 0.3093 0.3668 0.116 Uiso 1 1 calc R
C27 C 0.37007(15) 0.1332(3) 0.42120(17) 0.0840(14) Uani 1 1 d .
H27A H 0.4090 0.1523 0.4214 0.126 Uiso 1 1 calc R
H27B H 0.3641 0.0873 0.4004 0.126 Uiso 1 1 calc R
H27C H 0.3606 0.1052 0.4465 0.126 Uiso 1 1 calc R
C28 C 0.33952(14) 0.3245(3) 0.45269(12) 0.0604(8) Uani 1 1 d .
H28A H 0.3286 0.2973 0.4778 0.091 Uiso 1 1 calc R
H28B H 0.3184 0.3820 0.4482 0.091 Uiso 1 1 calc R
H28C H 0.3792 0.3390 0.4531 0.091 Uiso 1 1 calc R
C29 C 0.24930(18) -0.0167(2) 0.45065(14) 0.0744(11) Uani 1 1 d .
H29A H 0.2416 -0.0624 0.4713 0.112 Uiso 1 1 calc R
H29B H 0.2892 -0.0049 0.4494 0.112 Uiso 1 1 calc R
H29C H 0.2365 -0.0415 0.4255 0.112 Uiso 1 1 calc R
C30 C 0.23721(19) 0.1435(4) 0.51004(11) 0.0743(11) Uani 1 1 d .
H30A H 0.2199 0.2042 0.5151 0.112 Uiso 1 1 calc R
H30B H 0.2775 0.1509 0.5091 0.112 Uiso 1 1 calc R
H30C H 0.2274 0.0998 0.5310 0.112 Uiso 1 1 calc R
C31 C 0.13653(14) 0.0640(2) 0.46705(11) 0.0556(7) Uani 1 1 d .
H31A H 0.1230 0.0378 0.4424 0.083 Uiso 1 1 calc R
H31B H 0.1151 0.1199 0.4736 0.083 Uiso 1 1 calc R
H31C H 0.1324 0.0175 0.4879 0.083 Uiso 1 1 calc R
C41 C 0.03654(13) 0.6716(2) 0.09433(8) 0.0452(6) Uani 1 1 d .
H41A H 0.0517 0.6178 0.0801 0.068 Uiso 1 1 calc R
H41B H 0.0554 0.7287 0.0858 0.068 Uiso 1 1 calc R
H41C H -0.0032 0.6770 0.0889 0.068 Uiso 1 1 calc R
C42 C 0.02767(10) 0.53162(15) 0.16083(8) 0.0343(5) Uani 1 1 d .
H42A H -0.0101 0.5224 0.1503 0.041 Uiso 1 1 calc R
H42B H 0.0243 0.5296 0.1897 0.041 Uiso 1 1 calc R
C43 C 0.12216(10) 0.67322(16) 0.16110(8) 0.0362(5) Uani 1 1 d .
H43A H 0.1436 0.6349 0.1423 0.043 Uiso 1 1 calc R
H43B H 0.1274 0.6438 0.1870 0.043 Uiso 1 1 calc R
C44 C 0.00349(9) 0.74056(16) 0.17622(8) 0.0336(5) Uani 1 1 d .
H44A H 0.0131 0.8030 0.1657 0.040 Uiso 1 1 calc R
H44B H 0.0175 0.7393 0.2034 0.040 Uiso 1 1 calc R
C45 C 0.04394(14) 0.4093(3) 0.04515(9) 0.0545(7) Uani 1 1 d .
H45A H 0.0186 0.4613 0.0503 0.082 Uiso 1 1 calc R
H45B H 0.0239 0.3500 0.0476 0.082 Uiso 1 1 calc R
H45C H 0.0588 0.4151 0.0186 0.082 Uiso 1 1 calc R
C46 C 0.14337(17) 0.3002(3) 0.07720(11) 0.0656(10) Uani 1 1 d .
H46A H 0.1182 0.2466 0.0790 0.098 Uiso 1 1 calc R
H46B H 0.1706 0.2971 0.0984 0.098 Uiso 1 1 calc R
H46C H 0.1626 0.2987 0.0520 0.098 Uiso 1 1 calc R
C47 C 0.15102(14) 0.5092(3) 0.06670(10) 0.0575(8) Uani 1 1 d .
H47A H 0.1576 0.5063 0.0385 0.086 Uiso 1 1 calc R
H47B H 0.1862 0.5019 0.0806 0.086 Uiso 1 1 calc R
H47C H 0.1345 0.5697 0.0734 0.086 Uiso 1 1 calc R
C48 C -0.05935(13) 0.3228(2) 0.12655(10) 0.0543(7) Uani 1 1 d .
H48A H -0.0898 0.2851 0.1371 0.082 Uiso 1 1 calc R
H48B H -0.0536 0.3070 0.0990 0.082 Uiso 1 1 calc R
H48C H -0.0686 0.3892 0.1289 0.082 Uiso 1 1 calc R
C49 C -0.01282(17) 0.2863(3) 0.20795(10) 0.0634(9) Uani 1 1 d .
H49A H -0.0228 0.3478 0.2184 0.095 Uiso 1 1 calc R
H49B H 0.0190 0.2616 0.2224 0.095 Uiso 1 1 calc R
H49C H -0.0443 0.2436 0.2107 0.095 Uiso 1 1 calc R
C50 C 0.03243(16) 0.1809(2) 0.13736(13) 0.0650(9) Uani 1 1 d .
H50A H 0.0067 0.1315 0.1453 0.098 Uiso 1 1 calc R
H50B H 0.0689 0.1690 0.1489 0.098 Uiso 1 1 calc R
H50C H 0.0356 0.1815 0.1088 0.098 Uiso 1 1 calc R
C51 C 0.15726(17) 0.2645(3) 0.19467(12) 0.0657(9) Uani 1 1 d .
H51A H 0.1900 0.2548 0.2110 0.099 Uiso 1 1 calc R
H51B H 0.1633 0.2358 0.1690 0.099 Uiso 1 1 calc R
H51C H 0.1250 0.2356 0.2072 0.099 Uiso 1 1 calc R
C52 C 0.21082(12) 0.4458(2) 0.16968(12) 0.0576(8) Uani 1 1 d .
H52A H 0.2053 0.5124 0.1642 0.086 Uiso 1 1 calc R
H52B H 0.2219 0.4137 0.1456 0.086 Uiso 1 1 calc R
H52C H 0.2399 0.4385 0.1894 0.086 Uiso 1 1 calc R
C53 C 0.13065(19) 0.4463(4) 0.23766(10) 0.0763(11) Uani 1 1 d .
H53A H 0.1623 0.4347 0.2549 0.114 Uiso 1 1 calc R
H53B H 0.0973 0.4179 0.2489 0.114 Uiso 1 1 calc R
H53C H 0.1251 0.5138 0.2349 0.114 Uiso 1 1 calc R
C54 C 0.27273(14) 0.6700(3) 0.12572(14) 0.0702(11) Uani 1 1 d .
H54A H 0.2739 0.7072 0.1017 0.105 Uiso 1 1 calc R
H54B H 0.2450 0.6205 0.1230 0.105 Uiso 1 1 calc R
H54C H 0.3091 0.6420 0.1304 0.105 Uiso 1 1 calc R
C55 C 0.2631(2) 0.6815(4) 0.21570(16) 0.0964(17) Uani 1 1 d .
H55A H 0.2411 0.6240 0.2149 0.145 Uiso 1 1 calc R
H55B H 0.2508 0.7203 0.2377 0.145 Uiso 1 1 calc R
H55C H 0.3023 0.6656 0.2191 0.145 Uiso 1 1 calc R
C56 C 0.30394(16) 0.8484(3) 0.1680(2) 0.109(2) Uani 1 1 d .
H56A H 0.3413 0.8251 0.1736 0.163 Uiso 1 1 calc R
H56B H 0.2933 0.8940 0.1880 0.163 Uiso 1 1 calc R
H56C H 0.3035 0.8784 0.1422 0.163 Uiso 1 1 calc R
C57 C 0.1191(2) 0.7891(4) 0.26193(11) 0.0831(13) Uani 1 1 d .
H57A H 0.1144 0.8232 0.2866 0.125 Uiso 1 1 calc R
H57B H 0.1483 0.7422 0.2650 0.125 Uiso 1 1 calc R
H57C H 0.0843 0.7581 0.2550 0.125 Uiso 1 1 calc R
C58 C 0.20172(17) 0.9415(4) 0.23896(14) 0.0805(13) Uani 1 1 d .
H58A H 0.2160 0.9796 0.2174 0.121 Uiso 1 1 calc R
H58B H 0.2305 0.8978 0.2476 0.121 Uiso 1 1 calc R
H58C H 0.1913 0.9823 0.2608 0.121 Uiso 1 1 calc R
C59 C 0.08238(16) 0.9625(3) 0.21623(13) 0.0687(10) Uani 1 1 d .
H59A H 0.0775 0.9964 0.2409 0.103 Uiso 1 1 calc R
H59B H 0.0478 0.9307 0.2094 0.103 Uiso 1 1 calc R
H59C H 0.0923 1.0066 0.1955 0.103 Uiso 1 1 calc R
C60 C 0.1723(2) 0.8366(4) 0.06304(12) 0.0808(12) Uani 1 1 d .
H60A H 0.1527 0.7775 0.0591 0.121 Uiso 1 1 calc R
H60B H 0.2122 0.8247 0.0647 0.121 Uiso 1 1 calc R
H60C H 0.1648 0.8786 0.0410 0.121 Uiso 1 1 calc R
C61 C 0.1901(2) 1.0013(3) 0.11906(15) 0.0885(14) Uani 1 1 d .
H61A H 0.2287 0.9837 0.1238 0.133 Uiso 1 1 calc R
H61B H 0.1755 1.0343 0.1420 0.133 Uiso 1 1 calc R
H61C H 0.1881 1.0423 0.0961 0.133 Uiso 1 1 calc R
C62 C 0.07416(18) 0.9314(3) 0.10266(12) 0.0678(10) Uani 1 1 d .
H62A H 0.0722 0.9740 0.0803 0.102 Uiso 1 1 calc R
H62B H 0.0611 0.9636 0.1262 0.102 Uiso 1 1 calc R
H62C H 0.0508 0.8767 0.0977 0.102 Uiso 1 1 calc R
C63 C -0.11889(16) 0.5061(2) 0.20378(13) 0.0649(10) Uani 1 1 d .
H63A H -0.1313 0.4633 0.2244 0.097 Uiso 1 1 calc R
H63B H -0.0849 0.4819 0.1919 0.097 Uiso 1 1 calc R
H63C H -0.1478 0.5115 0.1838 0.097 Uiso 1 1 calc R
C64 C -0.04977(18) 0.6138(3) 0.26429(12) 0.0710(10) Uani 1 1 d .
H64A H -0.0597 0.5637 0.2825 0.107 Uiso 1 1 calc R
H64B H -0.0466 0.6729 0.2786 0.107 Uiso 1 1 calc R
H64C H -0.0142 0.5992 0.2519 0.107 Uiso 1 1 calc R
C65 C -0.17123(16) 0.6597(3) 0.25046(12) 0.0630(9) Uani 1 1 d .
H65A H -0.1985 0.6784 0.2307 0.094 Uiso 1 1 calc R
H65B H -0.1641 0.7123 0.2681 0.094 Uiso 1 1 calc R
H65C H -0.1857 0.6067 0.2655 0.094 Uiso 1 1 calc R
C66 C -0.17465(16) 0.9040(3) 0.21713(16) 0.0781(12) Uani 1 1 d .
H66A H -0.1918 0.8482 0.2285 0.117 Uiso 1 1 calc R
H66B H -0.1920 0.9176 0.1919 0.117 Uiso 1 1 calc R
H66C H -0.1799 0.9572 0.2348 0.117 Uiso 1 1 calc R
C67 C -0.07196(16) 0.9821(2) 0.17879(15) 0.0729(11) Uani 1 1 d .
H67A H -0.0759 1.0410 0.1931 0.109 Uiso 1 1 calc R
H67B H -0.0934 0.9852 0.1545 0.109 Uiso 1 1 calc R
H67C H -0.0328 0.9717 0.1726 0.109 Uiso 1 1 calc R
C68 C -0.0648(2) 0.8889(3) 0.25940(13) 0.0797(12) Uani 1 1 d .
H68A H -0.0725 0.9499 0.2712 0.120 Uiso 1 1 calc R
H68B H -0.0247 0.8807 0.2566 0.120 Uiso 1 1 calc R
H68C H -0.0797 0.8394 0.2761 0.120 Uiso 1 1 calc R
C69 C -0.19838(16) 0.7601(4) 0.12795(14) 0.0868(14) Uani 1 1 d .
H69A H -0.2191 0.7486 0.1038 0.130 Uiso 1 1 calc R
H69B H -0.2014 0.8262 0.1351 0.130 Uiso 1 1 calc R
H69C H -0.2136 0.7214 0.1490 0.130 Uiso 1 1 calc R
C70 C -0.09591(17) 0.8164(3) 0.08406(11) 0.0647(9) Uani 1 1 d .
H70A H -0.0566 0.8042 0.0793 0.097 Uiso 1 1 calc R
H70B H -0.1004 0.8797 0.0946 0.097 Uiso 1 1 calc R
H70C H -0.1165 0.8110 0.0595 0.097 Uiso 1 1 calc R
C71 C -0.1214(2) 0.6100(3) 0.09805(12) 0.0811(13) Uani 1 1 d .
H71A H -0.1371 0.6122 0.0716 0.122 Uiso 1 1 calc R
H71B H -0.1431 0.5669 0.1142 0.122 Uiso 1 1 calc R
H71C H -0.0829 0.5882 0.0967 0.122 Uiso 1 1 calc R
C81 C 0.1594(4) 0.8727(7) 0.5558(3) 0.159(4) Uiso 0.916(6) 1 d P
H81A H 0.1623 0.8092 0.5664 0.239 Uiso 0.916(6) 1 calc PR
H81B H 0.1863 0.9132 0.5690 0.239 Uiso 0.916(6) 1 calc PR
H81C H 0.1671 0.8716 0.5277 0.239 Uiso 0.916(6) 1 calc PR
C82 C 0.1063(3) 0.9067(5) 0.5621(2) 0.114(2) Uiso 0.916(6) 1 d P
H82A H 0.0943 0.8890 0.5888 0.137 Uiso 0.916(6) 1 calc PR
H82B H 0.1071 0.9757 0.5607 0.137 Uiso 0.916(6) 1 calc PR
C83 C 0.0231(3) 0.9273(5) 0.5359(2) 0.1073(19) Uiso 0.916(6) 1 d P
H83A H 0.0332 0.9908 0.5269 0.129 Uiso 0.916(6) 1 calc PR
H83B H 0.0094 0.9328 0.5631 0.129 Uiso 0.916(6) 1 calc PR
C84 C -0.0214(3) 0.8932(5) 0.5118(2) 0.114(2) Uiso 0.916(6) 1 d P
H84A H -0.0121 0.9029 0.4842 0.171 Uiso 0.916(6) 1 calc PR
H84B H -0.0555 0.9272 0.5181 0.171 Uiso 0.916(6) 1 calc PR
H84C H -0.0269 0.8264 0.5167 0.171 Uiso 0.916(6) 1 calc PR
O1 O 0.0687(2) 0.8742(3) 0.53603(15) 0.1183(16) Uiso 0.916(6) 1 d P
Si1 Si 0.11718(2) 0.33946(4) 0.424127(18) 0.02776(12) Uani 1 1 d .
Si2 Si -0.00532(3) 0.25464(4) 0.391038(19) 0.02843(12) Uani 1 1 d .
Si3 Si -0.05490(3) 0.25861(6) 0.45034(2) 0.04317(17) Uani 1 1 d .
Si4 Si -0.03522(3) 0.37425(5) 0.34843(2) 0.03581(14) Uani 1 1 d .
Si5 Si -0.02500(3) 0.11349(5) 0.35806(2) 0.04154(16) Uani 1 1 d .
Si6 Si 0.13882(3) 0.57270(4) 0.422348(19) 0.03004(12) Uani 1 1 d .
Si7 Si 0.21035(3) 0.59508(5) 0.37620(2) 0.04324(16) Uani 1 1 d .
Si8 Si 0.17494(3) 0.58757(5) 0.48603(2) 0.03838(15) Uani 1 1 d .
Si9 Si 0.07488(3) 0.69557(5) 0.41339(2) 0.03973(15) Uani 1 1 d .
Si10 Si 0.22937(3) 0.20224(4) 0.41032(2) 0.03127(13) Uani 1 1 d .
Si11 Si 0.21305(3) 0.12557(5) 0.35006(2) 0.03844(15) Uani 1 1 d .
Si12 Si 0.32481(3) 0.23877(6) 0.41231(3) 0.04457(18) Uani 1 1 d .
Si13 Si 0.21168(3) 0.09611(5) 0.46175(2) 0.04404(17) Uani 1 1 d .
Si21 Si 0.04745(3) 0.65467(4) 0.14828(2) 0.03019(12) Uani 1 1 d .
Si22 Si 0.06922(3) 0.42190(4) 0.146178(18) 0.02911(12) Uani 1 1 d .
Si23 Si 0.10229(3) 0.41230(5) 0.08136(2) 0.03764(15) Uani 1 1 d .
Si24 Si 0.00574(3) 0.29780(4) 0.15482(2) 0.03661(15) Uani 1 1 d .
Si25 Si 0.14460(3) 0.39381(6) 0.18844(2) 0.04060(16) Uani 1 1 d .
Si26 Si 0.15960(3) 0.79199(4) 0.16373(2) 0.03450(14) Uani 1 1 d .
Si27 Si 0.25368(3) 0.74812(6) 0.16840(4) 0.0593(3) Uani 1 1 d .
Si28 Si 0.13903(3) 0.87379(6) 0.22191(2) 0.04596(18) Uani 1 1 d .
Si29 Si 0.14764(4) 0.89286(6) 0.10997(3) 0.04958(19) Uani 1 1 d .
Si30 Si -0.07576(3) 0.73862(4) 0.180264(19) 0.02970(12) Uani 1 1 d .
Si31 Si -0.10491(3) 0.62477(5) 0.22560(2) 0.04018(15) Uani 1 1 d .
Si32 Si -0.09832(3) 0.88269(5) 0.20983(3) 0.04701(19) Uani 1 1 d .
Si33 Si -0.12329(3) 0.72924(6) 0.12015(2) 0.04541(17) Uani 1 1 d .

loop_
_atom_site_aniso_label
_atom_site_aniso_U_11
_atom_site_aniso_U_22
_atom_site_aniso_U_33
_atom_site_aniso_U_23
_atom_site_aniso_U_13
_atom_site_aniso_U_12
C1 0.0436(14) 0.0477(14) 0.0377(13) -0.0006(11) 0.0006(11) -0.0054(11)
C2 0.0265(11) 0.0271(10) 0.0378(12) -0.0033(8) 0.0008(9) -0.0013(8)
C3 0.0305(11) 0.0271(10) 0.0451(13) -0.0027(9) -0.0068(10) -0.0014(8)
C4 0.0255(10) 0.0304(10) 0.0426(13) -0.0049(9) 0.0001(9) -0.0006(8)
C5 0.072(2) 0.073(2) 0.058(2) 0.0303(17) 0.0133(17) 0.0068(18)
C6 0.0374(18) 0.155(5) 0.072(3) 0.008(3) 0.0158(17) 0.005(2)
C7 0.104(3) 0.073(2) 0.0494(19) -0.0092(17) 0.023(2) 0.024(2)
C8 0.0524(17) 0.0582(16) 0.0381(14) 0.0098(12) 0.0040(12) -0.0013(13)
C9 0.0499(17) 0.0611(19) 0.065(2) 0.0021(15) -0.0210(15) -0.0008(15)
C10 0.0445(15) 0.0394(13) 0.0631(18) 0.0023(12) -0.0052(13) 0.0106(11)
C11 0.0551(19) 0.0352(13) 0.099(3) 0.0032(15) -0.0002(18) -0.0051(13)
C12 0.065(2) 0.065(2) 0.0564(19) -0.0229(16) 0.0001(16) -0.0077(16)
C13 0.0387(16) 0.0587(19) 0.116(3) -0.016(2) -0.0132(18) -0.0147(14)
C14 0.096(3) 0.094(3) 0.0426(17) -0.0108(17) 0.0173(18) -0.018(2)
C15 0.0408(16) 0.0588(18) 0.086(2) 0.0067(17) 0.0169(16) -0.0056(14)
C16 0.060(2) 0.0571(17) 0.078(2) 0.0146(17) 0.0179(18) -0.0133(16)
C17 0.0466(17) 0.079(2) 0.0512(17) -0.0063(16) -0.0166(14) 0.0126(16)
C18 0.078(3) 0.073(2) 0.067(2) -0.0160(18) -0.0054(19) -0.035(2)
C19 0.0547(18) 0.0657(18) 0.0404(15) -0.0050(13) 0.0057(13) 0.0048(15)
C20 0.069(2) 0.0266(12) 0.116(3) -0.0071(16) 0.000(2) -0.0015(13)
C21 0.0464(16) 0.0509(16) 0.0610(19) -0.0024(13) 0.0091(14) 0.0078(13)
C22 0.065(2) 0.077(2) 0.057(2) 0.0218(17) -0.0025(16) 0.0051(18)
C23 0.0405(16) 0.086(2) 0.072(2) -0.042(2) -0.0003(15) 0.0101(16)
C24 0.071(2) 0.077(2) 0.0422(16) 0.0026(15) 0.0003(16) 0.0016(18)
C25 0.0450(16) 0.0584(17) 0.0636(19) -0.0248(15) 0.0004(14) -0.0050(13)
C26 0.064(2) 0.092(3) 0.077(2) -0.023(2) 0.027(2) -0.030(2)
C27 0.0398(17) 0.067(2) 0.145(4) -0.029(2) -0.025(2) 0.0201(15)
C28 0.0405(16) 0.069(2) 0.071(2) -0.0250(17) -0.0118(15) 0.0000(14)
C29 0.071(2) 0.0495(18) 0.102(3) 0.0176(19) 0.009(2) 0.0203(17)
C30 0.076(3) 0.101(3) 0.0460(18) 0.0112(18) -0.0084(17) -0.001(2)
C31 0.0540(18) 0.0480(15) 0.0648(19) 0.0126(14) 0.0044(15) -0.0046(13)
C41 0.0433(15) 0.0479(14) 0.0445(15) -0.0030(12) -0.0001(12) 0.0032(12)
C42 0.0284(11) 0.0298(10) 0.0445(13) -0.0080(9) 0.0053(9) -0.0009(8)
C43 0.0279(11) 0.0300(10) 0.0506(14) -0.0051(10) 0.0024(10) -0.0024(9)
C44 0.0260(11) 0.0293(10) 0.0456(13) -0.0076(9) 0.0011(10) 0.0014(8)
C45 0.0554(19) 0.0682(19) 0.0398(15) -0.0015(13) -0.0072(13) -0.0029(15)
C46 0.074(2) 0.067(2) 0.0556(19) -0.0084(16) 0.0101(17) 0.0310(18)
C47 0.0439(16) 0.078(2) 0.0507(17) 0.0010(15) 0.0149(13) -0.0046(15)
C48 0.0414(16) 0.0560(17) 0.066(2) -0.0025(15) -0.0081(14) -0.0094(13)
C49 0.069(2) 0.072(2) 0.0492(18) 0.0092(15) 0.0054(16) -0.0165(18)
C50 0.066(2) 0.0315(13) 0.097(3) -0.0072(15) 0.0011(19) -0.0047(13)
C51 0.062(2) 0.0585(19) 0.077(2) 0.0202(17) -0.0222(18) 0.0037(16)
C52 0.0341(14) 0.0604(17) 0.078(2) 0.0090(16) -0.0096(14) -0.0004(12)
C53 0.076(3) 0.112(3) 0.0415(17) -0.0136(19) -0.0092(17) -0.004(2)
C54 0.0406(17) 0.062(2) 0.108(3) -0.031(2) 0.0169(18) -0.0062(14)
C55 0.083(3) 0.092(3) 0.115(4) -0.027(3) -0.051(3) 0.035(3)
C56 0.0409(19) 0.086(3) 0.200(6) -0.073(4) 0.027(3) -0.0248(19)
C57 0.088(3) 0.114(4) 0.0473(19) 0.011(2) 0.001(2) -0.023(3)
C58 0.057(2) 0.101(3) 0.083(3) -0.050(2) 0.0069(19) -0.025(2)
C59 0.060(2) 0.061(2) 0.085(3) -0.0301(19) 0.0177(19) 0.0033(16)
C60 0.087(3) 0.105(3) 0.0505(19) -0.009(2) 0.017(2) 0.002(2)
C61 0.107(4) 0.063(2) 0.096(3) 0.013(2) 0.002(3) -0.040(2)
C62 0.084(3) 0.0520(18) 0.068(2) 0.0072(16) -0.0068(19) 0.0089(17)
C63 0.062(2) 0.0388(14) 0.094(3) -0.0039(16) 0.0282(19) -0.0117(14)
C64 0.074(2) 0.076(2) 0.062(2) 0.0299(18) -0.0102(18) 0.005(2)
C65 0.060(2) 0.0609(19) 0.068(2) 0.0013(16) 0.0238(17) -0.0017(16)
C66 0.054(2) 0.0564(19) 0.124(4) 0.001(2) 0.032(2) 0.0204(16)
C67 0.063(2) 0.0355(14) 0.120(3) 0.0088(18) 0.021(2) 0.0040(14)
C68 0.099(3) 0.067(2) 0.073(3) -0.035(2) 0.011(2) -0.011(2)
C69 0.0372(18) 0.143(4) 0.081(3) 0.018(3) -0.0111(18) -0.004(2)
C70 0.067(2) 0.076(2) 0.0518(18) 0.0200(16) -0.0041(16) -0.0018(18)
C71 0.110(4) 0.075(2) 0.058(2) -0.0131(18) -0.025(2) -0.016(2)
Si1 0.0251(3) 0.0261(3) 0.0321(3) -0.0031(2) -0.0005(2) -0.0008(2)
Si2 0.0250(3) 0.0281(3) 0.0322(3) 0.0001(2) 0.0018(2) -0.0013(2)
Si3 0.0366(4) 0.0534(4) 0.0396(4) 0.0074(3) 0.0110(3) 0.0066(3)
Si4 0.0335(3) 0.0374(3) 0.0365(3) 0.0038(3) -0.0029(3) 0.0023(3)
Si5 0.0330(3) 0.0332(3) 0.0585(5) -0.0078(3) -0.0024(3) -0.0070(3)
Si6 0.0293(3) 0.0279(3) 0.0330(3) -0.0026(2) 0.0006(3) -0.0031(2)
Si7 0.0424(4) 0.0463(4) 0.0410(4) -0.0020(3) 0.0103(3) -0.0088(3)
Si8 0.0352(3) 0.0454(4) 0.0345(3) -0.0085(3) -0.0021(3) -0.0058(3)
Si9 0.0407(4) 0.0282(3) 0.0502(4) 0.0027(3) 0.0005(3) 0.0009(3)
Si10 0.0261(3) 0.0326(3) 0.0351(3) -0.0041(2) -0.0008(2) 0.0021(2)
Si11 0.0304(3) 0.0455(4) 0.0395(4) -0.0119(3) -0.0006(3) 0.0025(3)
Si12 0.0255(3) 0.0497(4) 0.0585(5) -0.0172(3) -0.0010(3) 0.0018(3)
Si13 0.0457(4) 0.0414(4) 0.0450(4) 0.0069(3) -0.0017(3) 0.0055(3)
Si21 0.0254(3) 0.0272(3) 0.0380(3) -0.0046(2) 0.0023(2) 0.0000(2)
Si22 0.0286(3) 0.0286(3) 0.0302(3) -0.0034(2) -0.0004(2) 0.0011(2)
Si23 0.0366(4) 0.0451(4) 0.0312(3) -0.0045(3) 0.0018(3) 0.0068(3)
Si24 0.0413(4) 0.0291(3) 0.0394(4) -0.0013(3) -0.0016(3) -0.0036(3)
Si25 0.0377(4) 0.0479(4) 0.0362(4) 0.0006(3) -0.0070(3) 0.0002(3)
Si26 0.0280(3) 0.0324(3) 0.0431(4) -0.0060(3) 0.0041(3) -0.0032(2)
Si27 0.0271(3) 0.0534(4) 0.0975(7) -0.0275(5) -0.0008(4) -0.0024(3)
Si28 0.0412(4) 0.0549(4) 0.0418(4) -0.0138(3) 0.0051(3) -0.0116(3)
Si29 0.0594(5) 0.0432(4) 0.0461(4) 0.0019(3) 0.0086(4) -0.0091(4)
Si30 0.0268(3) 0.0278(3) 0.0345(3) -0.0013(2) -0.0001(2) 0.0017(2)
Si31 0.0401(4) 0.0375(3) 0.0429(4) 0.0063(3) 0.0067(3) -0.0005(3)
Si32 0.0403(4) 0.0304(3) 0.0704(5) -0.0079(3) 0.0143(4) 0.0049(3)
Si33 0.0388(4) 0.0573(4) 0.0402(4) 0.0065(3) -0.0084(3) -0.0064(3)

loop_
_atom_type_symbol
_atom_type_description
_atom_type_scat_dispersion_real
_atom_type_scat_dispersion_imag
_atom_type_scat_source
C C 0.0033 0.0016 'International Tables Vol C Tables 4.2.6.8 and 6.1.1.4'
H H 0.0000 0.0000 'International Tables Vol C Tables 4.2.6.8 and 6.1.1.4'
Si Si 0.0817 0.0704 'International Tables Vol C Tables 4.2.6.8 and 6.1.1.4'
O O 0.0106 0.0060 'International Tables Vol C Tables 4.2.6.8 and 6.1.1.4'

loop_
_geom_angle_atom_site_label_1
_geom_angle_atom_site_label_2
_geom_angle_atom_site_label_3
_geom_angle
Si1 C2 Si2 125.89(12)
Si1 C3 Si6 125.54(13)
Si1 C4 Si10 125.60(13)
Si21 C42 Si22 124.91(13)
Si21 C43 Si26 125.95(14)
Si21 C44 Si30 126.09(13)
O1 C82 C81 113.4(7)
O1 C83 C84 115.1(6)
C83 O1 C82 111.1(6)
C1 Si1 C3 108.42(13)
C1 Si1 C4 109.54(13)
C3 Si1 C4 109.79(11)
C1 Si1 C2 109.96(12)
C3 Si1 C2 110.03(11)
C4 Si1 C2 109.09(10)
C2 Si2 Si3 115.93(8)
C2 Si2 Si4 111.18(8)
Si3 Si2 Si4 111.00(4)
C2 Si2 Si5 103.40(7)
Si3 Si2 Si5 109.23(4)
Si4 Si2 Si5 105.28(4)
C6 Si3 C5 107.4(2)
C6 Si3 C7 107.7(2)
C5 Si3 C7 108.0(2)
C6 Si3 Si2 108.27(14)
C5 Si3 Si2 111.62(13)
C7 Si3 Si2 113.58(13)
C10 Si4 C8 109.49(15)
C10 Si4 C9 106.49(15)
C8 Si4 C9 107.21(16)
C10 Si4 Si2 113.72(11)
C8 Si4 Si2 108.18(10)
C9 Si4 Si2 111.56(11)
C12 Si5 C11 109.30(18)
C12 Si5 C13 107.2(2)
C11 Si5 C13 106.68(18)
C12 Si5 Si2 108.24(11)
C11 Si5 Si2 110.17(13)
C13 Si5 Si2 115.15(13)
C3 Si6 Si8 117.02(9)
C3 Si6 Si9 103.81(8)
Si8 Si6 Si9 107.16(4)
C3 Si6 Si7 111.67(9)
Si8 Si6 Si7 109.55(4)
Si9 Si6 Si7 106.92(4)
C14 Si7 C15 107.9(2)
C14 Si7 C16 107.7(2)
C15 Si7 C16 106.93(17)
C14 Si7 Si6 109.87(14)
C15 Si7 Si6 113.17(12)
C16 Si7 Si6 110.97(12)
C17 Si8 C19 108.29(17)
C17 Si8 C18 106.1(2)
C19 Si8 C18 108.88(18)
C17 Si8 Si6 114.72(11)
C19 Si8 Si6 111.22(11)
C18 Si8 Si6 107.36(13)
C21 Si9 C22 107.69(17)
C21 Si9 C20 106.86(17)
C22 Si9 C20 109.2(2)
C21 Si9 Si6 109.95(11)
C22 Si9 Si6 109.45(13)
C20 Si9 Si6 113.47(13)
C4 Si10 Si13 117.41(8)
C4 Si10 Si12 104.93(8)
Si13 Si10 Si12 107.27(4)
C4 Si10 Si11 111.10(8)
Si13 Si10 Si11 108.67(4)
Si12 Si10 Si11 106.84(4)
C24 Si11 C23 108.38(19)
C24 Si11 C25 108.44(18)
C23 Si11 C25 106.24(16)
C24 Si11 Si10 110.23(12)
C23 Si11 Si10 110.37(11)
C25 Si11 Si10 113.00(11)
C26 Si12 C28 107.85(19)
C26 Si12 C27 107.4(2)
C28 Si12 C27 107.11(19)
C26 Si12 Si10 110.68(14)
C28 Si12 Si10 110.45(11)
C27 Si12 Si10 113.08(14)
C31 Si13 C30 108.57(19)
C31 Si13 C29 105.91(18)
C30 Si13 C29 109.0(2)
C31 Si13 Si10 113.78(11)
C30 Si13 Si10 111.18(15)
C29 Si13 Si10 108.21(14)
C42 Si21 C43 108.94(11)
C42 Si21 C41 108.07(13)
C43 Si21 C41 110.25(13)
C42 Si21 C44 110.67(11)
C43 Si21 C44 109.34(11)
C41 Si21 C44 109.57(12)
C42 Si22 Si25 112.40(8)
C42 Si22 Si23 117.86(9)
Si25 Si22 Si23 107.71(4)
C42 Si22 Si24 103.95(8)
Si25 Si22 Si24 107.22(4)
Si23 Si22 Si24 107.05(3)
C45 Si23 C47 108.06(16)
C45 Si23 C46 108.97(17)
C47 Si23 C46 106.02(18)
C45 Si23 Si22 111.52(11)
C47 Si23 Si22 114.71(11)
C46 Si23 Si22 107.31(12)
C49 Si24 C48 108.33(18)
C49 Si24 C50 108.05(19)
C48 Si24 C50 106.92(17)
C49 Si24 Si22 109.95(12)
C48 Si24 Si22 109.60(11)
C50 Si24 Si22 113.82(12)
C53 Si25 C52 107.5(2)
C53 Si25 C51 108.7(2)
C52 Si25 C51 106.81(17)
C53 Si25 Si22 110.08(14)
C52 Si25 Si22 112.38(11)
C51 Si25 Si22 111.17(12)
C43 Si26 Si29 116.51(9)
C43 Si26 Si28 112.18(9)
Si29 Si26 Si28 109.16(4)
C43 Si26 Si27 102.72(8)
Si29 Si26 Si27 109.48(5)
Si28 Si26 Si27 106.09(4)
C56 Si27 C55 108.3(3)
C56 Si27 C54 106.7(2)
C55 Si27 C54 109.4(2)
C56 Si27 Si26 114.70(16)
C55 Si27 Si26 107.91(17)
C54 Si27 Si26 109.76(13)
C59 Si28 C57 108.8(2)
C59 Si28 C58 105.6(2)
C57 Si28 C58 108.0(2)
C59 Si28 Si26 113.66(13)
C57 Si28 Si26 110.25(17)
C58 Si28 Si26 110.21(13)
C62 Si29 C61 107.1(2)
C62 Si29 C60 108.1(2)
C61 Si29 C60 108.6(2)
C62 Si29 Si26 113.60(13)
C61 Si29 Si26 108.00(16)
C60 Si29 Si26 111.30(17)
C44 Si30 Si31 110.82(8)
C44 Si30 Si33 115.05(9)
Si31 Si30 Si33 112.87(4)
C44 Si30 Si32 104.40(7)
Si31 Si30 Si32 104.65(4)
Si33 Si30 Si32 108.11(4)
C65 Si31 C64 107.9(2)
C65 Si31 C63 105.42(17)
C64 Si31 C63 109.3(2)
C65 Si31 Si30 111.60(12)
C64 Si31 Si30 107.95(13)
C63 Si31 Si30 114.55(13)
C68 Si32 C67 109.0(2)
C68 Si32 C66 107.1(2)
C67 Si32 C66 106.44(18)
C68 Si32 Si30 109.16(14)
C67 Si32 Si30 109.85(13)
C66 Si32 Si30 115.07(14)
C71 Si33 C70 109.4(2)
C71 Si33 C69 107.2(2)
C70 Si33 C69 106.1(2)
C71 Si33 Si30 113.13(14)
C70 Si33 Si30 111.36(13)
C69 Si33 Si30 109.37(16)

loop_
_geom_bond_atom_site_label_1
_geom_bond_atom_site_label_2
_geom_bond_distance
C1 Si1 1.878(3)
C2 Si1 1.884(2)
C2 Si2 1.926(2)
C3 Si1 1.879(2)
C3 Si6 1.920(2)
C4 Si1 1.881(2)
C4 Si10 1.918(2)
C5 Si3 1.881(3)
C6 Si3 1.876(4)
C7 Si3 1.883(4)
C8 Si4 1.885(3)
C9 Si4 1.893(3)
C10 Si4 1.879(3)
C11 Si5 1.883(4)
C12 Si5 1.881(4)
C13 Si5 1.883(3)
C14 Si7 1.877(4)
C15 Si7 1.881(4)
C16 Si7 1.894(4)
C17 Si8 1.881(3)
C18 Si8 1.886(4)
C19 Si8 1.883(3)
C20 Si9 1.885(3)
C21 Si9 1.880(3)
C22 Si9 1.885(4)
C23 Si11 1.882(3)
C24 Si11 1.878(4)
C25 Si11 1.882(3)
C26 Si12 1.872(4)
C27 Si12 1.890(4)
C28 Si12 1.881(3)
C29 Si13 1.891(4)
C30 Si13 1.889(4)
C31 Si13 1.881(3)
C41 Si21 1.879(3)
C42 Si21 1.874(2)
C42 Si22 1.930(2)
C43 Si21 1.876(2)
C43 Si26 1.927(2)
C44 Si21 1.884(2)
C44 Si30 1.920(2)
C45 Si23 1.877(3)
C46 Si23 1.892(3)
C47 Si23 1.887(3)
C48 Si24 1.880(3)
C49 Si24 1.878(4)
C50 Si24 1.890(3)
C51 Si25 1.888(4)
C52 Si25 1.877(3)
C53 Si25 1.874(4)
C54 Si27 1.895(4)
C55 Si27 1.891(6)
C56 Si27 1.880(4)
C57 Si28 1.890(4)
C58 Si28 1.890(4)
C59 Si28 1.876(4)
C60 Si29 1.891(4)
C61 Si29 1.886(4)
C62 Si29 1.875(4)
C63 Si31 1.885(3)
C64 Si31 1.884(4)
C65 Si31 1.881(4)
C66 Si32 1.885(4)
C67 Si32 1.885(4)
C68 Si32 1.881(5)
C69 Si33 1.886(4)
C70 Si33 1.875(4)
C71 Si33 1.867(4)
C81 C82 1.389(11)
C82 O1 1.354(8)
C83 O1 1.338(8)
C83 C84 1.439(9)
Si2 Si3 2.3562(10)
Si2 Si4 2.3611(9)
Si2 Si5 2.3616(9)
Si6 Si8 2.3560(10)
Si6 Si9 2.3600(10)
Si6 Si7 2.3621(10)
Si10 Si13 2.3628(10)
Si10 Si12 2.3650(10)
Si10 Si11 2.3676(10)
Si22 Si25 2.3591(10)
Si22 Si23 2.3603(10)
Si22 Si24 2.3649(9)
Si26 Si29 2.3551(11)
Si26 Si28 2.3616(10)
Si26 Si27 2.3631(11)
Si30 Si31 2.3567(10)
Si30 Si33 2.3586(10)
Si30 Si32 2.3599(10)

loop_
_geom_torsion_atom_site_label_1
_geom_torsion_atom_site_label_2
_geom_torsion_atom_site_label_3
_geom_torsion_atom_site_label_4
_geom_torsion
C84 C83 O1 C82 -174.4(7)
C81 C82 O1 C83 -162.4(7)
Si6 C3 Si1 C1 75.7(2)
Si6 C3 Si1 C4 -43.9(2)
Si6 C3 Si1 C2 -164.03(16)
Si10 C4 Si1 C1 73.77(19)
Si10 C4 Si1 C3 -167.28(15)
Si10 C4 Si1 C2 -46.6(2)
Si2 C2 Si1 C1 69.77(19)
Si2 C2 Si1 C3 -49.58(19)
Si2 C2 Si1 C4 -170.08(15)
Si1 C2 Si2 Si3 -53.10(17)
Si1 C2 Si2 Si4 74.90(17)
Si1 C2 Si2 Si5 -172.59(13)
C2 Si2 Si3 C6 -168.4(2)
Si4 Si2 Si3 C6 63.5(2)
Si5 Si2 Si3 C6 -52.2(2)
C2 Si2 Si3 C5 -50.45(18)
Si4 Si2 Si3 C5 -178.54(16)
Si5 Si2 Si3 C5 65.81(16)
C2 Si2 Si3 C7 71.96(19)
Si4 Si2 Si3 C7 -56.13(17)
Si5 Si2 Si3 C7 -171.78(17)
C2 Si2 Si4 C10 -94.89(14)
Si3 Si2 Si4 C10 35.72(12)
Si5 Si2 Si4 C10 153.80(11)
C2 Si2 Si4 C8 26.97(14)
Si3 Si2 Si4 C8 157.58(11)
Si5 Si2 Si4 C8 -84.34(12)
C2 Si2 Si4 C9 144.65(15)
Si3 Si2 Si4 C9 -84.73(14)
Si5 Si2 Si4 C9 33.34(14)
C2 Si2 Si5 C12 -59.32(16)
Si3 Si2 Si5 C12 176.69(14)
Si4 Si2 Si5 C12 57.43(14)
C2 Si2 Si5 C11 60.14(15)
Si3 Si2 Si5 C11 -63.85(13)
Si4 Si2 Si5 C11 176.89(13)
C2 Si2 Si5 C13 -179.18(19)
Si3 Si2 Si5 C13 56.83(18)
Si4 Si2 Si5 C13 -62.43(18)
Si1 C3 Si6 Si8 -47.0(2)
Si1 C3 Si6 Si9 -164.76(15)
Si1 C3 Si6 Si7 80.40(18)
C3 Si6 Si7 C14 27.55(19)
Si8 Si6 Si7 C14 158.84(17)
Si9 Si6 Si7 C14 -85.36(18)
C3 Si6 Si7 C15 -93.17(16)
Si8 Si6 Si7 C15 38.11(14)
Si9 Si6 Si7 C15 153.91(13)
C3 Si6 Si7 C16 146.61(17)
Si8 Si6 Si7 C16 -82.11(15)
Si9 Si6 Si7 C16 33.69(15)
C3 Si6 Si8 C17 57.59(16)
Si9 Si6 Si8 C17 173.56(14)
Si7 Si6 Si8 C17 -70.79(14)
C3 Si6 Si8 C19 -65.74(15)
Si9 Si6 Si8 C19 50.23(13)
Si7 Si6 Si8 C19 165.88(12)
C3 Si6 Si8 C18 175.25(18)
Si9 Si6 Si8 C18 -68.78(16)
Si7 Si6 Si8 C18 46.87(16)
C3 Si6 Si9 C21 53.90(15)
Si8 Si6 Si9 C21 -70.54(12)
Si7 Si6 Si9 C21 172.08(12)
C3 Si6 Si9 C22 -64.20(17)
Si8 Si6 Si9 C22 171.36(14)
Si7 Si6 Si9 C22 53.98(14)
C3 Si6 Si9 C20 173.50(19)
Si8 Si6 Si9 C20 49.07(17)
Si7 Si6 Si9 C20 -68.32(17)
Si1 C4 Si10 Si13 -44.59(19)
Si1 C4 Si10 Si12 -163.56(14)
Si1 C4 Si10 Si11 81.32(17)
C4 Si10 Si11 C24 25.25(16)
Si13 Si10 Si11 C24 155.89(14)
Si12 Si10 Si11 C24 -88.67(14)
C4 Si10 Si11 C23 144.94(18)
Si13 Si10 Si11 C23 -84.43(17)
Si12 Si10 Si11 C23 31.02(17)
C4 Si10 Si11 C25 -96.26(15)
Si13 Si10 Si11 C25 34.37(13)
Si12 Si10 Si11 C25 149.82(13)
C4 Si10 Si12 C26 -71.08(18)
Si13 Si10 Si12 C26 163.34(15)
Si11 Si10 Si12 C26 46.96(16)
C4 Si10 Si12 C28 48.29(17)
Si13 Si10 Si12 C28 -77.29(15)
Si11 Si10 Si12 C28 166.33(15)
C4 Si10 Si12 C27 168.3(2)
Si13 Si10 Si12 C27 42.7(2)
Si11 Si10 Si12 C27 -73.7(2)
C4 Si10 Si13 C31 58.71(16)
Si12 Si10 Si13 C31 176.43(13)
Si11 Si10 Si13 C31 -68.40(14)
C4 Si10 Si13 C30 -64.26(18)
Si12 Si10 Si13 C30 53.47(17)
Si11 Si10 Si13 C30 168.64(16)
C4 Si10 Si13 C29 176.12(18)
Si12 Si10 Si13 C29 -66.16(16)
Si11 Si10 Si13 C29 49.01(16)
Si22 C42 Si21 C43 -48.9(2)
Si22 C42 Si21 C41 70.92(19)
Si22 C42 Si21 C44 -169.10(15)
Si26 C43 Si21 C42 -167.25(16)
Si26 C43 Si21 C41 74.3(2)
Si26 C43 Si21 C44 -46.2(2)
Si30 C44 Si21 C42 -49.4(2)
Si30 C44 Si21 C43 -169.39(16)
Si30 C44 Si21 C41 69.7(2)
Si21 C42 Si22 Si25 81.33(17)
Si21 C42 Si22 Si23 -44.83(19)
Si21 C42 Si22 Si24 -163.06(14)
C42 Si22 Si23 C45 -63.09(15)
Si25 Si22 Si23 C45 168.51(12)
Si24 Si22 Si23 C45 53.49(13)
C42 Si22 Si23 C47 60.16(16)
Si25 Si22 Si23 C47 -68.25(13)
Si24 Si22 Si23 C47 176.73(13)
C42 Si22 Si23 C46 177.64(17)
Si25 Si22 Si23 C46 49.24(15)
Si24 Si22 Si23 C46 -65.78(15)
C42 Si22 Si24 C49 -64.93(17)
Si25 Si22 Si24 C49 54.28(15)
Si23 Si22 Si24 C49 169.63(15)
C42 Si22 Si24 C48 54.03(15)
Si25 Si22 Si24 C48 173.24(12)
Si23 Si22 Si24 C48 -71.40(13)
C42 Si22 Si24 C50 173.70(18)
Si25 Si22 Si24 C50 -67.09(16)
Si23 Si22 Si24 C50 48.26(16)
C42 Si22 Si25 C53 25.5(2)
Si23 Si22 Si25 C53 156.97(18)
Si24 Si22 Si25 C53 -88.12(18)
C42 Si22 Si25 C52 -94.32(16)
Si23 Si22 Si25 C52 37.15(14)
Si24 Si22 Si25 C52 152.06(13)
C42 Si22 Si25 C51 146.02(17)
Si23 Si22 Si25 C51 -82.51(16)
Si24 Si22 Si25 C51 32.40(16)
Si21 C43 Si26 Si29 -48.9(2)
Si21 C43 Si26 Si28 77.91(18)
Si21 C43 Si26 Si27 -168.59(15)
C43 Si26 Si27 C56 175.9(2)
Si29 Si26 Si27 C56 51.5(2)
Si28 Si26 Si27 C56 -66.2(2)
C43 Si26 Si27 C55 -63.38(19)
Si29 Si26 Si27 C55 172.19(16)
Si28 Si26 Si27 C55 54.52(17)
C43 Si26 Si27 C54 55.76(18)
Si29 Si26 Si27 C54 -68.67(15)
Si28 Si26 Si27 C54 173.66(15)
C43 Si26 Si28 C59 -96.61(16)
Si29 Si26 Si28 C59 34.09(15)
Si27 Si26 Si28 C59 151.97(14)
C43 Si26 Si28 C57 25.89(19)
Si29 Si26 Si28 C57 156.59(17)
Si27 Si26 Si28 C57 -85.53(17)
C43 Si26 Si28 C58 145.0(2)
Si29 Si26 Si28 C58 -84.3(2)
Si27 Si26 Si28 C58 33.6(2)
C43 Si26 Si29 C62 63.19(17)
Si28 Si26 Si29 C62 -65.12(14)
Si27 Si26 Si29 C62 179.15(14)
C43 Si26 Si29 C61 -178.1(2)
Si28 Si26 Si29 C61 53.54(19)
Si27 Si26 Si29 C61 -62.19(19)
C43 Si26 Si29 C60 -59.0(2)
Si28 Si26 Si29 C60 172.65(17)
Si27 Si26 Si29 C60 56.92(18)
Si21 C44 Si30 Si31 77.91(18)
Si21 C44 Si30 Si33 -51.64(19)
Si21 C44 Si30 Si32 -169.94(14)
C44 Si30 Si31 C65 149.28(17)
Si33 Si30 Si31 C65 -80.02(15)
Si32 Si30 Si31 C65 37.30(15)
C44 Si30 Si31 C64 30.92(18)
Si33 Si30 Si31 C64 161.62(16)
Si32 Si30 Si31 C64 -81.06(16)
C44 Si30 Si31 C63 -91.04(16)
Si33 Si30 Si31 C63 39.67(15)
Si32 Si30 Si31 C63 156.98(14)
C44 Si30 Si32 C68 -60.77(19)
Si31 Si30 Si32 C68 55.74(17)
Si33 Si30 Si32 C68 176.28(16)
C44 Si30 Si32 C67 58.74(18)
Si31 Si30 Si32 C67 175.26(16)
Si33 Si30 Si32 C67 -64.21(16)
C44 Si30 Si32 C66 178.8(2)
Si31 Si30 Si32 C66 -64.68(19)
Si33 Si30 Si32 C66 55.86(19)
C44 Si30 Si33 C71 75.6(2)
Si31 Si30 Si33 C71 -52.94(19)
Si32 Si30 Si33 C71 -168.20(19)
C44 Si30 Si33 C70 -48.14(17)
Si31 Si30 Si33 C70 -176.68(15)
Si32 Si30 Si33 C70 68.06(15)
C44 Si30 Si33 C69 -165.0(2)
Si31 Si30 Si33 C69 66.42(19)
Si32 Si30 Si33 C69 -48.83(19)
